data_2106037
loop_
_publ_author_name
'Buisson, G.'

_publ_section_title
;
 Structure Cristalline d'un Oxychlorure de Manganese, Mn8 O10 Cl3
;
_journal_name_full 'Acta Crystallographica B (24,1968-38,1982)'
_journal_page_first 1031
_journal_page_last 1034
_journal_volume 33
_journal_year 1977
_chemical_formula_sum 'Cl3 Mn8 O10'
_chemical_name_systematic 'Mn8 O10 Cl3'
_space_group_IT_number 139
_symmetry_space_group_name_Hall '-I 4 2'
_symmetry_space_group_name_H-M 'I 4/m m m'
_cell_angle_alpha 90
_cell_angle_beta 90
_cell_angle_gamma 90
_cell_formula_units_Z 4
_cell_length_a 9.2898
_cell_length_b 9.2898
_cell_length_c 13.0247
_cell_volume 1124.037
_citation_journal_id_ASTM ACBCAR
_cod_data_source_file Buisson_ACBCAR_1977_1305.cif
_cod_data_source_block Cl3Mn8O10
_cod_original_cell_volume 1124.036
_cod_database_code 2106037

loop_
_symmetry_equiv_pos_as_xyz
x,y,z
-y,x,z
-x,-y,z
y,-x,z
x,-y,-z
y,x,-z
-x,y,-z
-y,-x,-z
-x,-y,-z
y,-x,-z
x,y,-z
-y,x,-z
-x,y,z
-y,-x,z
x,-y,z
y,x,z
x+1/2,y+1/2,z+1/2
-y+1/2,x+1/2,z+1/2
-x+1/2,-y+1/2,z+1/2
y+1/2,-x+1/2,z+1/2
x+1/2,-y+1/2,-z+1/2
y+1/2,x+1/2,-z+1/2
-x+1/2,y+1/2,-z+1/2
-y+1/2,-x+1/2,-z+1/2
-x+1/2,-y+1/2,-z+1/2
y+1/2,-x+1/2,-z+1/2
x+1/2,y+1/2,-z+1/2
-y+1/2,x+1/2,-z+1/2
-x+1/2,y+1/2,z+1/2
-y+1/2,-x+1/2,z+1/2
x+1/2,-y+1/2,z+1/2
y+1/2,x+1/2,z+1/2

loop_
_atom_site_label
_atom_site_type_symbol
_atom_site_fract_x
_atom_site_fract_y
_atom_site_fract_z
_atom_site_occupancy
_atom_site_U_iso_or_equiv
O2 O-2 0.5 0 0.0941 1 0.0
Mn5 Mn+3 0 0 0.5 1 0.0
Mn2 Mn+3 0.3524 0 0 1 0.0
Mn1 Mn+3 0.1758 0.1758 0.1764 1 0.0
Mn4 Mn+3 0 0 0 1 0.0
Cl1 Cl-1 0.3022 0.3022 0 1 0.0
O3 O-2 0.2046 0 0.1025 1 0.0
Mn3 Mn+2 0.5 0 0.25 1 0.0
Cl2 Cl-1 0 0 0.3014 1 0.0
O1 O-2 0.1535 0.3465 0.25 1 0.0
